data_4324685
loop_
_publ_author_name
'Allen Bowden'
'Peter N. Horton'
'Andrew W. G. Platt'

_publ_section_title
;
 Lanthanide Nitrate Complexes of Tri-Isobutylphosphine Oxide: Solid State
 and CD2Cl2 Solution Structures
;
_journal_name_full 'Inorganic Chemistry'
_journal_page_first 2553
_journal_page_last 2561
_journal_paper_doi 10.1021/ic102385p
_journal_volume 50
_journal_year 2011
_chemical_formula_sum 'C36 H81 N3 O12 P3 Yb'
_chemical_formula_weight 1013.99
_chemical_name_systematic
;
 ?
;
_space_group_IT_number 96
_symmetry_cell_setting tetragonal
_symmetry_space_group_name_Hall 'P 4nw 2abw'
_symmetry_space_group_name_H-M 'P 43 21 2'
_atom_sites_solution_hydrogens geom
_atom_sites_solution_primary direct
_atom_sites_solution_secondary difmap
_audit_creation_method SHELXL-97
_cell_angle_alpha 90.00
_cell_angle_beta 90.00
_cell_angle_gamma 90.00
_cell_formula_units_Z 8
_cell_length_a 15.3887(6)
_cell_length_b 15.3887(6)
_cell_length_c 43.295(3)
_cell_measurement_reflns_used 5511
_cell_measurement_temperature 120(2)
_cell_measurement_theta_max 27.485
_cell_measurement_theta_min 2.910
_cell_volume 10252.8(9)
_computing_cell_refinement 'DENZO (Otwinowski & Minor, 1997) & COLLECT (Hooft, R.W.W., 1998)'
_computing_data_collection 'COLLECT (Hooft, R.W.W., 1998)'
_computing_data_reduction 'DENZO (Otwinowski & Minor, 1997) & COLLECT (Hooft, R.W.W., 1998)'
_computing_molecular_graphics 'ORTEP3 for Windows (Farrugia, 1997)'
_computing_publication_material 'WinGX (Farrugia, 1999)'
_computing_structure_refinement 'SHELXL-97 (Sheldrick, 2008)'
_computing_structure_solution 'SHELXS-97 (Sheldrick, 2008)'
_diffrn_ambient_temperature 120(2)
_diffrn_detector_area_resol_mean 9.091
_diffrn_measured_fraction_theta_full 0.983
_diffrn_measured_fraction_theta_max 0.983
_diffrn_measurement_device_type 'Bruker-Nonius Roper CCD camera on \k-goniostat'
_diffrn_measurement_method '\f & \w scans'
_diffrn_radiation_monochromator graphite
_diffrn_radiation_source 'Bruker-Nonius FR591 rotating anode'
_diffrn_radiation_type MoK\a
_diffrn_radiation_wavelength 0.71073
_diffrn_reflns_av_R_equivalents 0.0687
_diffrn_reflns_av_sigmaI/netI 0.0768
_diffrn_reflns_limit_h_max 18
_diffrn_reflns_limit_h_min -18
_diffrn_reflns_limit_k_max 18
_diffrn_reflns_limit_k_min -18
_diffrn_reflns_limit_l_max 51
_diffrn_reflns_limit_l_min -51
_diffrn_reflns_number 38179
_diffrn_reflns_theta_full 24.99
_diffrn_reflns_theta_max 24.99
_diffrn_reflns_theta_min 2.96
_exptl_absorpt_coefficient_mu 1.970
_exptl_absorpt_correction_T_max 0.7980
_exptl_absorpt_correction_T_min 0.5895
_exptl_absorpt_correction_type multi-scan
_exptl_absorpt_process_details 'SADABS 2007/2 (Sheldrick, G.M., 2007)'
_exptl_crystal_colour colourless
_exptl_crystal_density_diffrn 1.314
_exptl_crystal_description 'Cut block'
_exptl_crystal_F_000 4232
_exptl_crystal_size_max 0.30
_exptl_crystal_size_mid 0.24
_exptl_crystal_size_min 0.12
_refine_diff_density_max 1.334
_refine_diff_density_min -1.751
_refine_diff_density_rms 0.150
_refine_ls_abs_structure_details 'Flack H D (1983), Acta Cryst. A39, 876-881'
_refine_ls_abs_structure_Flack 0.13(3)
_refine_ls_extinction_method none
_refine_ls_goodness_of_fit_ref 1.176
_refine_ls_hydrogen_treatment constr
_refine_ls_matrix_type full
_refine_ls_number_parameters 745
_refine_ls_number_reflns 8677
_refine_ls_number_restraints 1274
_refine_ls_restrained_S_all 1.125
_refine_ls_R_factor_all 0.1339
_refine_ls_R_factor_gt 0.1039
_refine_ls_shift/su_max 0.001
_refine_ls_shift/su_mean 0.000
_refine_ls_structure_factor_coef Fsqd
_refine_ls_weighting_details 'calc w=1/[\s^2^(Fo^2^)+(0.0001P)^2^+185.3536P] where P=(Fo^2^+2Fc^2^)/3'
_refine_ls_weighting_scheme calc
_refine_ls_wR_factor_gt 0.2051
_refine_ls_wR_factor_ref 0.2182
_reflns_number_gt 6603
_reflns_number_total 8677
_reflns_threshold_expression >2sigma(I)
_cod_data_source_file ic102385p_si_001_10.cif
_cod_data_source_block Yb
_cod_original_cell_volume 10252.7(8)
_cod_database_code 4324685

loop_
_symmetry_equiv_pos_as_xyz
'x, y, z'
'-x, -y, z+1/2'
'-y+1/2, x+1/2, z+3/4'
'y+1/2, -x+1/2, z+1/4'
'-x+1/2, y+1/2, -z+3/4'
'x+1/2, -y+1/2, -z+1/4'
'y, x, -z'
'-y, -x, -z+1/2'

loop_
_atom_site_label
_atom_site_type_symbol
_atom_site_fract_x
_atom_site_fract_y
_atom_site_fract_z
_atom_site_U_iso_or_equiv
_atom_site_adp_type
_atom_site_occupancy
_atom_site_symmetry_multiplicity
_atom_site_calc_flag
_atom_site_refinement_flags
_atom_site_disorder_assembly
_atom_site_disorder_group
Yb1 Yb 0.00121(6) 0.52947(5) 0.098202(13) 0.0538(2) Uani 1 1 d DU A .
C25 C 0.0486(9) 0.4452(9) 0.0087(3) 0.054(4) Uani 1 1 d DU A .
H25A H 0.1032 0.4579 0.0199 0.064 Uiso 1 1 calc R . .
H25B H 0.0223 0.3938 0.0188 0.064 Uiso 1 1 calc R . .
C26 C 0.0738(12) 0.4180(11) -0.0241(4) 0.072(5) Uani 1 1 d DU . .
H26 H 0.0217 0.4226 -0.0378 0.086 Uiso 1 1 calc R . .
C27 C 0.1480(15) 0.4801(15) -0.0369(5) 0.110(8) Uani 1 1 d DU . .
H27A H 0.1276 0.5404 -0.0365 0.164 Uiso 1 1 calc R . .
H27B H 0.1622 0.4637 -0.0582 0.164 Uiso 1 1 calc R . .
H27C H 0.1999 0.4745 -0.0239 0.164 Uiso 1 1 calc R . .
C28 C 0.1084(14) 0.3285(12) -0.0257(5) 0.091(6) Uani 1 1 d DU . .
H28A H 0.1213 0.3138 -0.0473 0.137 Uiso 1 1 calc R . .
H28B H 0.0651 0.2878 -0.0176 0.137 Uiso 1 1 calc R . .
H28C H 0.1617 0.3246 -0.0134 0.137 Uiso 1 1 calc R . .
C29 C -0.1137(9) 0.5145(9) -0.0081(3) 0.045(3) Uani 1 1 d DU A .
H29A H -0.1615 0.5520 -0.0005 0.054 Uiso 1 1 calc R . .
H29B H -0.1000 0.5334 -0.0294 0.054 Uiso 1 1 calc R . .
C30 C -0.1479(10) 0.4187(9) -0.0095(3) 0.050(4) Uani 1 1 d DU . .
H30 H -0.0990 0.3789 -0.0151 0.060 Uiso 1 1 calc R . .
C31 C -0.1885(13) 0.3890(14) 0.0219(4) 0.080(6) Uani 1 1 d DU . .
H31A H -0.1445 0.3924 0.0382 0.120 Uiso 1 1 calc R . .
H31B H -0.2092 0.3290 0.0200 0.120 Uiso 1 1 calc R . .
H31C H -0.2375 0.4270 0.0271 0.120 Uiso 1 1 calc R . .
C32 C -0.2185(10) 0.4108(12) -0.0331(4) 0.059(5) Uani 1 1 d DU . .
H32A H -0.1964 0.4293 -0.0533 0.089 Uiso 1 1 calc R . .
H32B H -0.2676 0.4478 -0.0272 0.089 Uiso 1 1 calc R . .
H32C H -0.2378 0.3503 -0.0343 0.089 Uiso 1 1 calc R . .
C33 C 0.0292(12) 0.6327(10) 0.0008(4) 0.083(5) Uani 1 1 d DU A .
H33A H 0.0917 0.6299 0.0060 0.099 Uiso 1 1 calc R . .
H33B H 0.0248 0.6325 -0.0220 0.099 Uiso 1 1 calc R . .
C34 C -0.0040(16) 0.7160(11) 0.0118(5) 0.108(6) Uani 1 1 d DU . .
H34 H -0.0008 0.7151 0.0349 0.129 Uiso 1 1 calc R . .
C35 C -0.0963(16) 0.7326(14) 0.0033(7) 0.129(9) Uani 1 1 d DU . .
H35A H -0.1152 0.7879 0.0123 0.194 Uiso 1 1 calc R . .
H35B H -0.1328 0.6854 0.0112 0.194 Uiso 1 1 calc R . .
H35C H -0.1016 0.7355 -0.0192 0.194 Uiso 1 1 calc R . .
C36 C 0.050(2) 0.7952(15) 0.0006(7) 0.156(10) Uani 1 1 d DU . .
H36A H 0.0258 0.8485 0.0096 0.234 Uiso 1 1 calc R . .
H36B H 0.0473 0.7987 -0.0219 0.234 Uiso 1 1 calc R . .
H36C H 0.1103 0.7883 0.0072 0.234 Uiso 1 1 calc R . .
O3 O -0.0472(6) 0.5414(7) 0.04900(19) 0.055(2) Uani 1 1 d DU A .
P3 P -0.0220(3) 0.5333(3) 0.01507(8) 0.0484(11) Uani 1 1 d DU . .
C13 C 0.124(2) 0.236(2) 0.0712(9) 0.082(6) Uani 0.473(14) 1 d PDU A 1
H13A H 0.1367 0.2556 0.0498 0.099 Uiso 0.473(14) 1 calc PR A 1
H13B H 0.1745 0.2004 0.0779 0.099 Uiso 0.473(14) 1 calc PR A 1
C14 C 0.044(2) 0.177(2) 0.0701(10) 0.094(7) Uani 0.473(14) 1 d PDU A 1
H14 H 0.0400 0.1497 0.0910 0.112 Uiso 0.473(14) 1 calc PR A 1
C15 C -0.042(2) 0.227(3) 0.0652(12) 0.096(10) Uani 0.473(14) 1 d PDU A 1
H15A H -0.0906 0.1857 0.0644 0.145 Uiso 0.473(14) 1 calc PR A 1
H15B H -0.0396 0.2596 0.0457 0.145 Uiso 0.473(14) 1 calc PR A 1
H15C H -0.0513 0.2677 0.0823 0.145 Uiso 0.473(14) 1 calc PR A 1
C16 C 0.047(4) 0.105(3) 0.0477(13) 0.108(11) Uani 0.473(14) 1 d PDU A 1
H16A H -0.0072 0.0707 0.0493 0.162 Uiso 0.473(14) 1 calc PR A 1
H16B H 0.0964 0.0670 0.0521 0.162 Uiso 0.473(14) 1 calc PR A 1
H16C H 0.0518 0.1279 0.0267 0.162 Uiso 0.473(14) 1 calc PR A 1
C17 C 0.102(2) 0.304(2) 0.1336(6) 0.072(6) Uani 0.473(14) 1 d PDU A 1
H17A H 0.0990 0.3596 0.1454 0.087 Uiso 0.473(14) 1 calc PR A 1
H17B H 0.0437 0.2766 0.1352 0.087 Uiso 0.473(14) 1 calc PR A 1
C18 C 0.170(2) 0.243(2) 0.1495(8) 0.084(7) Uani 0.473(14) 1 d PDU A 1
H18 H 0.2175 0.2290 0.1345 0.101 Uiso 0.473(14) 1 calc PR A 1
C19 C 0.126(3) 0.158(2) 0.1604(11) 0.087(9) Uani 0.473(14) 1 d PDU A 1
H19A H 0.1091 0.1230 0.1423 0.131 Uiso 0.473(14) 1 calc PR A 1
H19B H 0.0734 0.1719 0.1724 0.131 Uiso 0.473(14) 1 calc PR A 1
H19C H 0.1659 0.1244 0.1733 0.131 Uiso 0.473(14) 1 calc PR A 1
C20 C 0.209(3) 0.283(3) 0.1776(10) 0.109(11) Uani 0.473(14) 1 d PDU A 1
H20A H 0.2309 0.3405 0.1727 0.164 Uiso 0.473(14) 1 calc PR A 1
H20B H 0.2562 0.2459 0.1851 0.164 Uiso 0.473(14) 1 calc PR A 1
H20C H 0.1639 0.2872 0.1936 0.164 Uiso 0.473(14) 1 calc PR A 1
C21 C 0.2292(17) 0.382(2) 0.0942(7) 0.082(6) Uani 0.473(14) 1 d PDU A 1
H21A H 0.2272 0.4304 0.1093 0.098 Uiso 0.473(14) 1 calc PR A 1
H21B H 0.2717 0.3394 0.1021 0.098 Uiso 0.473(14) 1 calc PR A 1
C22 C 0.265(2) 0.417(2) 0.0660(9) 0.090(7) Uani 0.473(14) 1 d PDU A 1
H22 H 0.2139 0.4353 0.0531 0.108 Uiso 0.473(14) 1 calc PR A 1
C23 C 0.315(3) 0.355(3) 0.0467(12) 0.089(10) Uani 0.473(14) 1 d PDU A 1
H23A H 0.3348 0.3838 0.0278 0.134 Uiso 0.473(14) 1 calc PR A 1
H23B H 0.2787 0.3049 0.0414 0.134 Uiso 0.473(14) 1 calc PR A 1
H23C H 0.3662 0.3346 0.0584 0.134 Uiso 0.473(14) 1 calc PR A 1
C24 C 0.322(3) 0.499(2) 0.0701(11) 0.108(13) Uani 0.473(14) 1 d PDU A 1
H24A H 0.3404 0.5199 0.0498 0.161 Uiso 0.473(14) 1 calc PR A 1
H24B H 0.3729 0.4843 0.0825 0.161 Uiso 0.473(14) 1 calc PR A 1
H24C H 0.2881 0.5442 0.0805 0.161 Uiso 0.473(14) 1 calc PR A 1
O2 O 0.057(2) 0.3974(19) 0.0838(8) 0.049(3) Uani 0.473(14) 1 d PDU A 1
P2 P 0.1212(11) 0.3289(9) 0.0948(4) 0.061(3) Uani 0.473(14) 1 d PDU A 1
C113 C 0.0995(19) 0.240(2) 0.0643(7) 0.086(7) Uani 0.527(14) 1 d PDU A 2
H11A H 0.1061 0.2735 0.0450 0.103 Uiso 0.527(14) 1 calc PR A 2
H11B H 0.1519 0.2030 0.0664 0.103 Uiso 0.527(14) 1 calc PR A 2
C114 C 0.022(2) 0.179(2) 0.0602(8) 0.096(7) Uani 0.527(14) 1 d PDU A 2
H114 H 0.0124 0.1480 0.0801 0.116 Uiso 0.527(14) 1 calc PR A 2
C115 C -0.065(2) 0.226(3) 0.0516(11) 0.105(11) Uani 0.527(14) 1 d PDU A 2
H11C H -0.1116 0.1833 0.0500 0.157 Uiso 0.527(14) 1 calc PR A 2
H11D H -0.0578 0.2561 0.0318 0.157 Uiso 0.527(14) 1 calc PR A 2
H11E H -0.0791 0.2686 0.0677 0.157 Uiso 0.527(14) 1 calc PR A 2
C116 C 0.033(3) 0.112(3) 0.0354(10) 0.102(11) Uani 0.527(14) 1 d PDU A 2
H11F H -0.0199 0.0764 0.0343 0.153 Uiso 0.527(14) 1 calc PR A 2
H11G H 0.0828 0.0757 0.0402 0.153 Uiso 0.527(14) 1 calc PR A 2
H11H H 0.0417 0.1414 0.0155 0.153 Uiso 0.527(14) 1 calc PR A 2
C117 C 0.0594(18) 0.2673(18) 0.1286(6) 0.078(7) Uani 0.527(14) 1 d PDU A 2
H11I H 0.0598 0.3112 0.1453 0.094 Uiso 0.527(14) 1 calc PR A 2
H11J H -0.0020 0.2515 0.1247 0.094 Uiso 0.527(14) 1 calc PR A 2
C118 C 0.108(2) 0.1839(18) 0.1406(8) 0.085(7) Uani 0.527(14) 1 d PDU A 2
H118 H 0.1426 0.1599 0.1229 0.102 Uiso 0.527(14) 1 calc PR A 2
C119 C 0.043(2) 0.113(2) 0.1509(10) 0.099(10) Uani 0.527(14) 1 d PDU A 2
H11K H 0.0031 0.0997 0.1338 0.149 Uiso 0.527(14) 1 calc PR A 2
H11L H 0.0095 0.1336 0.1687 0.149 Uiso 0.527(14) 1 calc PR A 2
H11M H 0.0747 0.0600 0.1566 0.149 Uiso 0.527(14) 1 calc PR A 2
C120 C 0.170(2) 0.202(3) 0.1659(10) 0.095(9) Uani 0.527(14) 1 d PDU A 2
H12I H 0.2127 0.2448 0.1589 0.142 Uiso 0.527(14) 1 calc PR A 2
H12J H 0.1990 0.1484 0.1719 0.142 Uiso 0.527(14) 1 calc PR A 2
H12K H 0.1377 0.2257 0.1836 0.142 Uiso 0.527(14) 1 calc PR A 2
C121 C 0.2165(13) 0.339(2) 0.1026(6) 0.066(6) Uani 0.527(14) 1 d PDU A 2
H12L H 0.2178 0.3788 0.1207 0.079 Uiso 0.527(14) 1 calc PR A 2
H12M H 0.2431 0.2840 0.1095 0.079 Uiso 0.527(14) 1 calc PR A 2
C122 C 0.2747(17) 0.376(3) 0.0804(8) 0.081(6) Uani 0.527(14) 1 d PDU A 2
H122 H 0.2466 0.4312 0.0739 0.097 Uiso 0.527(14) 1 calc PR A 2
C123 C 0.292(3) 0.329(3) 0.0510(9) 0.082(9) Uani 0.527(14) 1 d PDU A 2
H12N H 0.3301 0.3648 0.0379 0.123 Uiso 0.527(14) 1 calc PR A 2
H12O H 0.2376 0.3177 0.0403 0.123 Uiso 0.527(14) 1 calc PR A 2
H12P H 0.3215 0.2738 0.0555 0.123 Uiso 0.527(14) 1 calc PR A 2
C124 C 0.3652(19) 0.403(3) 0.0925(10) 0.105(13) Uani 0.527(14) 1 d PDU A 2
H12Q H 0.3988 0.4292 0.0757 0.158 Uiso 0.527(14) 1 calc PR A 2
H12R H 0.3959 0.3519 0.1004 0.158 Uiso 0.527(14) 1 calc PR A 2
H12S H 0.3581 0.4456 0.1092 0.158 Uiso 0.527(14) 1 calc PR A 2
O102 O 0.056(2) 0.3996(15) 0.0873(7) 0.046(3) Uani 0.527(14) 1 d PDU A 2
P102 P 0.1009(9) 0.3152(7) 0.0953(4) 0.052(3) Uani 0.527(14) 1 d PDU A 2
C1 C -0.1880(18) 0.7718(14) 0.0947(7) 0.082(5) Uani 0.608(15) 1 d PDU A 1
H1A H -0.1874 0.7717 0.0719 0.099 Uiso 0.608(15) 1 calc PR A 1
H1B H -0.2413 0.8026 0.1014 0.099 Uiso 0.608(15) 1 calc PR A 1
C2 C -0.109(2) 0.8231(18) 0.1061(7) 0.089(6) Uani 0.608(15) 1 d PDU A 1
H2 H -0.0586 0.7830 0.1034 0.107 Uiso 0.608(15) 1 calc PR A 1
C3 C -0.086(3) 0.906(2) 0.0871(8) 0.102(9) Uani 0.608(15) 1 d PDU A 1
H3A H -0.0821 0.8905 0.0651 0.152 Uiso 0.608(15) 1 calc PR A 1
H3B H -0.0294 0.9283 0.0940 0.152 Uiso 0.608(15) 1 calc PR A 1
H3C H -0.1305 0.9500 0.0901 0.152 Uiso 0.608(15) 1 calc PR A 1
C4 C -0.110(3) 0.846(2) 0.1391(7) 0.101(9) Uani 0.608(15) 1 d PDU A 1
H4A H -0.0558 0.8764 0.1443 0.151 Uiso 0.608(15) 1 calc PR A 1
H4B H -0.1136 0.7923 0.1514 0.151 Uiso 0.608(15) 1 calc PR A 1
H4C H -0.1596 0.8829 0.1435 0.151 Uiso 0.608(15) 1 calc PR A 1
C5 C -0.2498(19) 0.6592(15) 0.1427(5) 0.071(6) Uani 0.608(15) 1 d PDU A 1
H5A H -0.2285 0.7084 0.1553 0.086 Uiso 0.608(15) 1 calc PR A 1
H5B H -0.3117 0.6709 0.1380 0.086 Uiso 0.608(15) 1 calc PR A 1
C6 C -0.2466(19) 0.5753(16) 0.1637(5) 0.075(6) Uani 0.608(15) 1 d PDU A 1
H6 H -0.1857 0.5589 0.1692 0.091 Uiso 0.608(15) 1 calc PR A 1
C7 C -0.297(2) 0.4985(18) 0.1483(7) 0.080(8) Uani 0.608(15) 1 d PDU A 1
H7A H -0.2705 0.4851 0.1282 0.120 Uiso 0.608(15) 1 calc PR A 1
H7B H -0.3578 0.5151 0.1453 0.120 Uiso 0.608(15) 1 calc PR A 1
H7C H -0.2938 0.4472 0.1616 0.120 Uiso 0.608(15) 1 calc PR A 1
C8 C -0.301(3) 0.592(2) 0.1919(6) 0.099(11) Uani 0.608(15) 1 d PDU A 1
H8A H -0.2762 0.6401 0.2037 0.148 Uiso 0.608(15) 1 calc PR A 1
H8B H -0.3026 0.5396 0.2047 0.148 Uiso 0.608(15) 1 calc PR A 1
H8C H -0.3604 0.6070 0.1855 0.148 Uiso 0.608(15) 1 calc PR A 1
C9 C -0.2601(16) 0.6074(19) 0.0773(7) 0.085(6) Uani 0.608(15) 1 d PDU A 1
H9A H -0.2361 0.6248 0.0570 0.101 Uiso 0.608(15) 1 calc PR A 1
H9B H -0.2510 0.5440 0.0793 0.101 Uiso 0.608(15) 1 calc PR A 1
C10 C -0.3523(18) 0.6225(19) 0.0764(9) 0.098(7) Uani 0.608(15) 1 d PDU A 1
H10 H -0.3715 0.6167 0.0984 0.118 Uiso 0.608(15) 1 calc PR A 1
C11 C -0.407(2) 0.560(2) 0.0592(11) 0.114(10) Uani 0.608(15) 1 d PDU A 1
H11N H -0.4684 0.5735 0.0626 0.170 Uiso 0.608(15) 1 calc PR A 1
H11O H -0.3948 0.5008 0.0664 0.170 Uiso 0.608(15) 1 calc PR A 1
H11P H -0.3937 0.5639 0.0371 0.170 Uiso 0.608(15) 1 calc PR A 1
C12 C -0.383(3) 0.713(2) 0.0665(12) 0.116(10) Uani 0.608(15) 1 d PDU A 1
H12T H -0.4466 0.7165 0.0682 0.174 Uiso 0.608(15) 1 calc PR A 1
H12U H -0.3658 0.7241 0.0451 0.174 Uiso 0.608(15) 1 calc PR A 1
H12V H -0.3568 0.7571 0.0800 0.174 Uiso 0.608(15) 1 calc PR A 1
O1 O -0.1093(13) 0.6180(19) 0.1076(7) 0.058(2) Uani 0.608(15) 1 d PDU A 1
P1 P -0.1939(7) 0.6621(8) 0.1079(3) 0.065(3) Uani 0.608(15) 1 d PDU A 1
C101 C -0.162(3) 0.7717(19) 0.0855(8) 0.086(7) Uani 0.392(15) 1 d PDU A 2
H10A H -0.1125 0.7658 0.0712 0.103 Uiso 0.392(15) 1 calc PR A 2
H10B H -0.2117 0.7948 0.0733 0.103 Uiso 0.392(15) 1 calc PR A 2
C102 C -0.138(3) 0.840(2) 0.1100(10) 0.086(7) Uani 0.392(15) 1 d PDU A 2
H102 H -0.1840 0.8379 0.1264 0.103 Uiso 0.392(15) 1 calc PR A 2
C103 C -0.138(4) 0.934(2) 0.0964(14) 0.091(11) Uani 0.392(15) 1 d PDU A 2
H10C H -0.1922 0.9442 0.0849 0.137 Uiso 0.392(15) 1 calc PR A 2
H10D H -0.0884 0.9413 0.0825 0.137 Uiso 0.392(15) 1 calc PR A 2
H10E H -0.1340 0.9764 0.1133 0.137 Uiso 0.392(15) 1 calc PR A 2
C104 C -0.054(3) 0.825(3) 0.1250(12) 0.093(10) Uani 0.392(15) 1 d PDU A 2
H10F H -0.0428 0.8716 0.1401 0.139 Uiso 0.392(15) 1 calc PR A 2
H10G H -0.0076 0.8256 0.1094 0.139 Uiso 0.392(15) 1 calc PR A 2
H10H H -0.0543 0.7690 0.1356 0.139 Uiso 0.392(15) 1 calc PR A 2
C105 C -0.268(2) 0.673(2) 0.1282(9) 0.070(6) Uani 0.392(15) 1 d PDU A 2
H10I H -0.2477 0.7171 0.1432 0.085 Uiso 0.392(15) 1 calc PR A 2
H10J H -0.3231 0.6935 0.1194 0.085 Uiso 0.392(15) 1 calc PR A 2
C106 C -0.286(2) 0.586(2) 0.1465(9) 0.074(6) Uani 0.392(15) 1 d PDU A 2
H106 H -0.2455 0.5811 0.1644 0.089 Uiso 0.392(15) 1 calc PR A 2
C107 C -0.277(4) 0.504(3) 0.1256(14) 0.114(12) Uani 0.392(15) 1 d PDU A 2
H10K H -0.2330 0.5138 0.1098 0.171 Uiso 0.392(15) 1 calc PR A 2
H10L H -0.3333 0.4918 0.1156 0.171 Uiso 0.392(15) 1 calc PR A 2
H10M H -0.2607 0.4537 0.1384 0.171 Uiso 0.392(15) 1 calc PR A 2
C108 C -0.378(2) 0.583(3) 0.1575(10) 0.069(11) Uani 0.392(15) 1 d PDU A 2
H10N H -0.3881 0.6314 0.1717 0.104 Uiso 0.392(15) 1 calc PR A 2
H10O H -0.3880 0.5278 0.1682 0.104 Uiso 0.392(15) 1 calc PR A 2
H10P H -0.4171 0.5876 0.1398 0.104 Uiso 0.392(15) 1 calc PR A 2
C109 C -0.241(2) 0.610(3) 0.0651(9) 0.084(8) Uani 0.392(15) 1 d PDU A 2
H10Q H -0.2078 0.6263 0.0465 0.101 Uiso 0.392(15) 1 calc PR A 2
H10R H -0.2317 0.5468 0.0683 0.101 Uiso 0.392(15) 1 calc PR A 2
C110 C -0.332(3) 0.621(3) 0.0578(11) 0.094(7) Uani 0.392(15) 1 d PDU A 2
H110 H -0.3646 0.6215 0.0778 0.113 Uiso 0.392(15) 1 calc PR A 2
C111 C -0.371(3) 0.552(3) 0.0381(14) 0.100(13) Uani 0.392(15) 1 d PDU A 2
H11Q H -0.4339 0.5602 0.0368 0.150 Uiso 0.392(15) 1 calc PR A 2
H11R H -0.3586 0.4947 0.0473 0.150 Uiso 0.392(15) 1 calc PR A 2
H11S H -0.3456 0.5545 0.0174 0.150 Uiso 0.392(15) 1 calc PR A 2
C112 C -0.354(4) 0.707(3) 0.0410(17) 0.109(13) Uani 0.392(15) 1 d PDU A 2
H11T H -0.4167 0.7114 0.0383 0.164 Uiso 0.392(15) 1 calc PR A 2
H11U H -0.3253 0.7072 0.0207 0.164 Uiso 0.392(15) 1 calc PR A 2
H11V H -0.3328 0.7561 0.0532 0.164 Uiso 0.392(15) 1 calc PR A 2
O101 O -0.115(2) 0.614(3) 0.1080(10) 0.058(2) Uani 0.392(15) 1 d PDU A 2
P101 P -0.1911(10) 0.6668(13) 0.0984(5) 0.065(3) Uani 0.392(15) 1 d PDU A 2
N11 N 0.0969(11) 0.5644(11) 0.1538(3) 0.065(3) Uani 1 1 d U . .
O11 O 0.0250(8) 0.6005(8) 0.1501(3) 0.062(2) Uani 1 1 d U A .
O12 O 0.1243(7) 0.5163(9) 0.1320(2) 0.058(2) Uani 1 1 d U A .
O13 O 0.1421(8) 0.5734(9) 0.1773(2) 0.068(4) Uani 1 1 d U A .
N21 N -0.1112(9) 0.4036(10) 0.1251(3) 0.054(3) Uani 1 1 d U A .
O21 O -0.0528(7) 0.4408(8) 0.1394(2) 0.056(2) Uani 1 1 d U A .
O22 O -0.1254(7) 0.4288(7) 0.0976(2) 0.051(2) Uani 1 1 d U A .
O23 O -0.1579(8) 0.3446(8) 0.1366(3) 0.071(4) Uani 1 1 d U . .
N31 N 0.1310(9) 0.6407(9) 0.0722(3) 0.050(3) Uani 1 1 d U . .
O31 O 0.0682(8) 0.6651(8) 0.0905(3) 0.054(2) Uani 1 1 d U A .
O32 O 0.1321(7) 0.5603(7) 0.0672(2) 0.050(2) Uani 1 1 d U A .
O33 O 0.1836(9) 0.6917(8) 0.0604(3) 0.076(4) Uani 1 1 d U A .

loop_
_atom_site_aniso_label
_atom_site_aniso_U_11
_atom_site_aniso_U_22
_atom_site_aniso_U_33
_atom_site_aniso_U_23
_atom_site_aniso_U_13
_atom_site_aniso_U_12
Yb1 0.0581(5) 0.0747(5) 0.0287(3) -0.0039(3) 0.0016(3) 0.0069(4)
C25 0.041(8) 0.078(8) 0.041(7) -0.011(6) -0.015(6) -0.013(7)
C26 0.080(11) 0.085(10) 0.051(8) -0.022(8) 0.016(8) -0.022(8)
C27 0.135(18) 0.124(15) 0.069(13) -0.030(13) 0.032(11) -0.056(15)
C28 0.077(15) 0.093(11) 0.103(16) -0.052(11) 0.006(12) -0.018(10)
C29 0.058(7) 0.044(8) 0.035(6) 0.003(6) -0.005(6) 0.010(6)
C30 0.059(9) 0.051(8) 0.039(7) -0.007(7) -0.015(6) 0.013(7)
C31 0.070(13) 0.097(15) 0.072(9) 0.013(11) -0.003(10) -0.033(11)
C32 0.035(9) 0.076(12) 0.067(9) -0.032(9) -0.012(8) 0.023(8)
C33 0.120(14) 0.080(7) 0.048(9) -0.003(8) -0.009(10) -0.032(8)
C34 0.158(16) 0.071(7) 0.094(12) 0.011(9) -0.014(13) -0.025(11)
C35 0.200(17) 0.043(12) 0.14(2) 0.020(14) -0.066(19) 0.005(12)
C36 0.24(2) 0.086(11) 0.15(2) 0.034(16) 0.01(2) -0.038(17)
O3 0.059(6) 0.068(6) 0.037(3) -0.004(4) -0.008(3) 0.008(5)
P3 0.046(3) 0.065(3) 0.0345(17) 0.0007(17) -0.0069(16) 0.000(2)
C13 0.080(14) 0.081(10) 0.087(12) -0.010(10) -0.041(13) 0.026(9)
C14 0.088(16) 0.093(12) 0.100(14) -0.020(12) -0.064(14) 0.019(10)
C15 0.092(16) 0.086(19) 0.11(2) 0.004(19) -0.076(19) 0.022(15)
C16 0.09(2) 0.125(19) 0.11(2) -0.039(17) -0.07(2) 0.019(15)
C17 0.072(13) 0.068(13) 0.077(8) 0.024(9) 0.001(10) 0.016(11)
C18 0.077(14) 0.079(15) 0.097(12) 0.035(11) 0.010(12) 0.030(11)
C19 0.08(2) 0.066(17) 0.12(2) 0.028(15) -0.001(18) 0.032(14)
C20 0.10(2) 0.08(2) 0.14(2) 0.051(18) -0.045(18) 0.011(19)
C21 0.044(8) 0.097(15) 0.104(15) -0.007(12) 0.007(10) 0.003(10)
C22 0.059(12) 0.096(16) 0.115(16) -0.002(13) 0.012(11) 0.001(11)
C23 0.06(2) 0.09(2) 0.12(2) 0.002(19) 0.034(16) -0.017(18)
C24 0.07(2) 0.08(2) 0.18(3) 0.00(2) 0.01(2) 0.006(17)
O2 0.042(6) 0.061(5) 0.042(7) 0.006(5) -0.002(6) -0.005(5)
P2 0.041(7) 0.090(7) 0.053(5) -0.009(5) -0.016(5) 0.004(5)
C113 0.086(16) 0.087(11) 0.085(12) -0.019(10) -0.057(12) 0.029(10)
C114 0.091(16) 0.101(13) 0.097(15) -0.014(12) -0.079(14) 0.018(11)
C115 0.099(18) 0.09(2) 0.13(3) 0.00(2) -0.08(2) 0.012(15)
C116 0.08(2) 0.13(2) 0.10(3) -0.025(17) -0.07(2) 0.005(16)
C117 0.061(13) 0.075(14) 0.099(11) 0.044(10) 0.014(12) 0.013(11)
C118 0.070(14) 0.079(15) 0.105(14) 0.044(11) 0.018(12) 0.025(11)
C119 0.08(2) 0.091(18) 0.12(2) 0.070(18) 0.022(19) 0.021(14)
C120 0.081(19) 0.08(2) 0.129(19) 0.029(17) 0.001(15) 0.048(15)
C121 0.036(7) 0.080(14) 0.083(13) -0.008(11) -0.003(8) 0.001(8)
C122 0.046(9) 0.088(15) 0.108(15) 0.001(12) 0.014(10) -0.001(10)
C123 0.06(2) 0.06(2) 0.123(18) -0.001(16) 0.038(14) -0.022(16)
C124 0.060(16) 0.10(3) 0.15(3) 0.01(2) -0.005(18) -0.022(19)
O102 0.038(6) 0.059(5) 0.041(7) 0.010(5) -0.005(5) -0.003(5)
P102 0.039(6) 0.059(5) 0.057(5) 0.008(4) -0.019(5) -0.001(4)
C1 0.083(13) 0.066(7) 0.097(12) 0.001(9) 0.007(11) -0.010(7)
C2 0.091(15) 0.070(10) 0.106(13) -0.013(10) 0.003(12) -0.015(9)
C3 0.14(2) 0.066(16) 0.101(18) -0.027(13) 0.007(19) -0.037(15)
C4 0.11(2) 0.087(19) 0.107(14) -0.010(14) 0.006(16) -0.022(18)
C5 0.068(12) 0.065(11) 0.081(11) -0.014(9) 0.017(10) -0.006(11)
C6 0.077(14) 0.072(12) 0.078(12) -0.013(9) 0.027(11) -0.007(12)
C7 0.100(18) 0.070(13) 0.071(16) -0.015(13) 0.051(14) -0.018(15)
C8 0.12(3) 0.11(2) 0.067(16) -0.027(13) 0.033(17) -0.03(2)
C9 0.079(11) 0.080(10) 0.095(13) -0.031(11) -0.023(10) 0.022(9)
C10 0.085(12) 0.092(13) 0.118(17) -0.036(15) -0.033(13) 0.027(12)
C11 0.098(18) 0.114(16) 0.13(2) -0.03(2) -0.050(19) 0.016(17)
C12 0.09(2) 0.101(14) 0.15(2) -0.03(2) -0.03(2) 0.044(14)
O1 0.057(4) 0.067(4) 0.052(5) -0.018(4) 0.002(4) -0.002(4)
P1 0.058(5) 0.057(5) 0.079(7) -0.006(5) 0.004(4) 0.004(4)
C101 0.091(16) 0.068(8) 0.099(15) -0.007(9) 0.006(12) -0.008(10)
C102 0.089(15) 0.067(9) 0.102(14) -0.009(10) 0.001(12) -0.012(11)
C103 0.10(3) 0.065(11) 0.11(3) -0.010(16) 0.01(2) 0.00(2)
C104 0.10(2) 0.08(2) 0.10(2) -0.030(18) -0.001(16) 0.016(18)
C105 0.062(11) 0.069(11) 0.081(12) -0.015(10) 0.005(10) 0.002(10)
C106 0.074(13) 0.069(12) 0.079(13) -0.015(11) 0.010(11) 0.000(12)
C107 0.13(3) 0.076(14) 0.14(3) -0.038(18) 0.02(2) -0.01(2)
C108 0.058(17) 0.08(3) 0.07(3) 0.02(2) -0.020(16) 0.004(18)
C109 0.085(15) 0.081(13) 0.088(15) -0.034(14) -0.027(12) 0.018(13)
C110 0.086(14) 0.092(12) 0.104(15) -0.038(14) -0.036(12) 0.019(12)
C111 0.10(2) 0.096(19) 0.10(3) -0.04(2) -0.04(2) 0.02(2)
C112 0.09(3) 0.097(17) 0.14(3) -0.02(2) -0.06(2) 0.00(2)
O101 0.057(4) 0.067(4) 0.052(5) -0.018(4) 0.002(4) -0.002(4)
P101 0.062(6) 0.065(6) 0.067(8) -0.021(6) -0.004(5) 0.000(5)
N11 0.060(7) 0.095(9) 0.041(5) -0.010(5) -0.009(5) 0.000(5)
O11 0.049(6) 0.089(7) 0.047(4) -0.010(5) 0.003(4) 0.001(5)
O12 0.057(5) 0.082(8) 0.036(4) -0.002(4) -0.004(4) 0.002(4)
O13 0.057(7) 0.107(11) 0.041(6) -0.014(6) -0.002(5) -0.001(7)
N21 0.039(6) 0.079(6) 0.045(5) 0.006(5) -0.001(4) 0.013(4)
O21 0.043(6) 0.086(6) 0.040(4) 0.003(4) -0.006(3) 0.007(4)
O22 0.050(4) 0.066(6) 0.037(5) -0.003(5) -0.010(4) 0.014(4)
O23 0.076(9) 0.072(9) 0.066(8) 0.012(6) 0.010(6) 0.006(6)
N31 0.055(7) 0.056(6) 0.038(6) 0.005(6) -0.008(5) 0.003(5)
O31 0.052(6) 0.064(5) 0.047(6) -0.009(4) -0.008(4) 0.008(4)
O32 0.058(5) 0.050(5) 0.043(4) 0.002(5) 0.001(4) 0.009(4)
O33 0.094(10) 0.067(8) 0.067(8) 0.003(7) 0.017(7) -0.022(7)

loop_
_atom_type_symbol
_atom_type_description
_atom_type_scat_dispersion_real
_atom_type_scat_dispersion_imag
_atom_type_scat_source
C C 0.0033 0.0016 'International Tables Vol C Tables 4.2.6.8 and 6.1.1.4'
H H 0.0000 0.0000 'International Tables Vol C Tables 4.2.6.8 and 6.1.1.4'
N N 0.0061 0.0033 'International Tables Vol C Tables 4.2.6.8 and 6.1.1.4'
O O 0.0106 0.0060 'International Tables Vol C Tables 4.2.6.8 and 6.1.1.4'
P P 0.1023 0.0942 'International Tables Vol C Tables 4.2.6.8 and 6.1.1.4'
Yb Yb -0.3850 5.5486 'International Tables Vol C Tables 4.2.6.8 and 6.1.1.4'

loop_
_geom_angle_atom_site_label_1
_geom_angle_atom_site_label_2
_geom_angle_atom_site_label_3
_geom_angle
O102 Yb1 O1 152.0(12)
O102 Yb1 O101 149.4(15)
O1 Yb1 O101 3(2)
O102 Yb1 O3 89.8(8)
O1 Yb1 O3 82.5(8)
O101 Yb1 O3 82.5(11)
O102 Yb1 O2 3.5(14)
O1 Yb1 O2 151.9(13)
O101 Yb1 O2 149.4(16)
O3 Yb1 O2 86.5(8)
O102 Yb1 O31 127.1(9)
O1 Yb1 O31 79.4(9)
O101 Yb1 O31 82.1(13)
O3 Yb1 O31 86.5(4)
O2 Yb1 O31 125.7(10)
O102 Yb1 O21 77.2(8)
O1 Yb1 O21 87.0(9)
O101 Yb1 O21 84.9(12)
O3 Yb1 O21 129.3(4)
O2 Yb1 O21 80.1(9)
O31 Yb1 O21 139.8(4)
O102 Yb1 O12 75.8(9)
O1 Yb1 O12 123.0(8)
O101 Yb1 O12 124.0(11)
O3 Yb1 O12 147.1(3)
O2 Yb1 O12 78.2(9)
O31 Yb1 O12 79.4(4)
O21 Yb1 O12 76.8(4)
O102 Yb1 O32 75.4(9)
O1 Yb1 O32 127.4(9)
O101 Yb1 O32 129.8(12)
O3 Yb1 O32 75.0(4)
O2 Yb1 O32 73.5(10)
O31 Yb1 O32 52.7(4)
O21 Yb1 O32 143.0(4)
O12 Yb1 O32 72.8(4)
O102 Yb1 O22 74.6(9)
O1 Yb1 O22 77.5(9)
O101 Yb1 O22 74.9(13)
O3 Yb1 O22 77.4(4)
O2 Yb1 O22 74.9(10)
O31 Yb1 O22 153.3(4)
O21 Yb1 O22 51.8(3)
O12 Yb1 O22 124.8(4)
O32 Yb1 O22 138.9(4)
O102 Yb1 O11 121.6(8)
O1 Yb1 O11 71.5(8)
O101 Yb1 O11 72.4(11)
O3 Yb1 O11 148.2(4)
O2 Yb1 O11 124.8(8)
O31 Yb1 O11 71.3(4)
O21 Yb1 O11 68.5(4)
O12 Yb1 O11 51.7(4)
O32 Yb1 O11 106.4(4)
O22 Yb1 O11 113.1(4)
O102 Yb1 N21 72.8(9)
O1 Yb1 N21 82.9(9)
O101 Yb1 N21 80.4(13)
O3 Yb1 N21 103.9(4)
O2 Yb1 N21 74.7(10)
O31 Yb1 N21 158.2(4)
O21 Yb1 N21 25.4(3)
O12 Yb1 N21 99.9(4)
O32 Yb1 N21 148.2(4)
O22 Yb1 N21 26.5(3)
O11 Yb1 N21 91.1(4)
C26 C25 P3 120.9(11)
C26 C25 H25A 107.1
P3 C25 H25A 107.1
C26 C25 H25B 107.1
P3 C25 H25B 107.1
H25A C25 H25B 106.8
C28 C26 C25 113.0(15)
C28 C26 C27 106.6(15)
C25 C26 C27 109.9(13)
C28 C26 H26 109.1
C25 C26 H26 109.1
C27 C26 H26 109.1
C26 C27 H27A 109.5
C26 C27 H27B 109.5
H27A C27 H27B 109.5
C26 C27 H27C 109.5
H27A C27 H27C 109.5
H27B C27 H27C 109.5
C26 C28 H28A 109.5
C26 C28 H28B 109.5
H28A C28 H28B 109.5
C26 C28 H28C 109.5
H28A C28 H28C 109.5
H28B C28 H28C 109.5
C30 C29 P3 116.6(9)
C30 C29 H29A 108.1
P3 C29 H29A 108.1
C30 C29 H29B 108.1
P3 C29 H29B 108.1
H29A C29 H29B 107.3
C32 C30 C31 106.2(13)
C32 C30 C29 110.2(12)
C31 C30 C29 112.0(12)
C32 C30 H30 109.4
C31 C30 H30 109.4
C29 C30 H30 109.4
C30 C31 H31A 109.5
C30 C31 H31B 109.5
H31A C31 H31B 109.5
C30 C31 H31C 109.5
H31A C31 H31C 109.5
H31B C31 H31C 109.5
C30 C32 H32A 109.5
C30 C32 H32B 109.5
H32A C32 H32B 109.5
C30 C32 H32C 109.5
H32A C32 H32C 109.5
H32B C32 H32C 109.5
C34 C33 P3 118.3(12)
C34 C33 H33A 107.7
P3 C33 H33A 107.7
C34 C33 H33B 107.7
P3 C33 H33B 107.7
H33A C33 H33B 107.1
C33 C34 C35 113.9(17)
C33 C34 C36 113.7(18)
C35 C34 C36 107.3(18)
C33 C34 H34 107.2
C35 C34 H34 107.2
C36 C34 H34 107.2
C34 C35 H35A 109.5
C34 C35 H35B 109.5
H35A C35 H35B 109.5
C34 C35 H35C 109.5
H35A C35 H35C 109.5
H35B C35 H35C 109.5
C34 C36 H36A 109.5
C34 C36 H36B 109.5
H36A C36 H36B 109.5
C34 C36 H36C 109.5
H36A C36 H36C 109.5
H36B C36 H36C 109.5
P3 O3 Yb1 144.7(6)
O3 P3 C25 111.8(6)
O3 P3 C29 111.0(6)
C25 P3 C29 106.2(6)
O3 P3 C33 111.6(7)
C25 P3 C33 109.0(7)
C29 P3 C33 106.9(7)
C14 C13 P2 118.5(18)
C14 C13 H13A 107.7
P2 C13 H13A 107.7
C14 C13 H13B 107.7
P2 C13 H13B 107.7
H13A C13 H13B 107.1
C16 C14 C13 117(2)
C16 C14 C15 108(2)
C13 C14 C15 114(2)
C16 C14 H14 106.0
C13 C14 H14 106.0
C15 C14 H14 106.0
C14 C15 H15A 109.5
C14 C15 H15B 109.5
H15A C15 H15B 109.5
C14 C15 H15C 109.5
H15A C15 H15C 109.5
H15B C15 H15C 109.5
C14 C16 H16A 109.5
C14 C16 H16B 109.5
H16A C16 H16B 109.5
C14 C16 H16C 109.5
H16A C16 H16C 109.5
H16B C16 H16C 109.5
C18 C17 P2 115.6(17)
C18 C17 H17A 108.4
P2 C17 H17A 108.4
C18 C17 H17B 108.4
P2 C17 H17B 108.4
H17A C17 H17B 107.4
C20 C18 C19 106(2)
C20 C18 C17 112(2)
C19 C18 C17 110(2)
C20 C18 H18 109.5
C19 C18 H18 109.5
C17 C18 H18 109.5
C18 C19 H19A 109.5
C18 C19 H19B 109.5
H19A C19 H19B 109.5
C18 C19 H19C 109.5
H19A C19 H19C 109.5
H19B C19 H19C 109.5
C18 C20 H20A 109.5
C18 C20 H20B 109.5
H20A C20 H20B 109.5
C18 C20 H20C 109.5
H20A C20 H20C 109.5
H20B C20 H20C 109.5
C22 C21 P2 121.1(19)
C22 C21 H21A 107.0
P2 C21 H21A 107.0
C22 C21 H21B 107.0
P2 C21 H21B 107.0
H21A C21 H21B 106.8
C21 C22 C23 116(3)
C21 C22 C24 115(3)
C23 C22 C24 107(2)
C21 C22 H22 106.2
C23 C22 H22 106.2
C24 C22 H22 106.2
C22 C23 H23A 109.5
C22 C23 H23B 109.5
H23A C23 H23B 109.5
C22 C23 H23C 109.5
H23A C23 H23C 109.5
H23B C23 H23C 109.5
C22 C24 H24A 109.5
C22 C24 H24B 109.5
H24A C24 H24B 109.5
C22 C24 H24C 109.5
H24A C24 H24C 109.5
H24B C24 H24C 109.5
P2 O2 Yb1 141(2)
O2 P2 C13 113.6(15)
O2 P2 C17 109.7(13)
C13 P2 C17 112.9(14)
O2 P2 C21 105.7(14)
C13 P2 C21 109.0(13)
C17 P2 C21 105.3(13)
C114 C113 P102 119.9(18)
C114 C113 H11A 107.4
P102 C113 H11A 107.4
C114 C113 H11B 107.4
P102 C113 H11B 107.4
H11A C113 H11B 106.9
C116 C114 C113 115(2)
C116 C114 C115 104(2)
C113 C114 C115 114(2)
C116 C114 H114 107.8
C113 C114 H114 107.8
C115 C114 H114 107.8
C114 C115 H11C 109.5
C114 C115 H11D 109.5
H11C C115 H11D 109.5
C114 C115 H11E 109.5
H11C C115 H11E 109.5
H11D C115 H11E 109.5
C114 C116 H11F 109.5
C114 C116 H11G 109.5
H11F C116 H11G 109.5
C114 C116 H11H 109.5
H11F C116 H11H 109.5
H11G C116 H11H 109.5
C118 C117 P102 116.3(16)
C118 C117 H11I 108.2
P102 C117 H11I 108.2
C118 C117 H11J 108.2
P102 C117 H11J 108.2
H11I C117 H11J 107.4
C120 C118 C119 110(2)
C120 C118 C117 113(2)
C119 C118 C117 111(2)
C120 C118 H118 107.5
C119 C118 H118 107.5
C117 C118 H118 107.5
C118 C119 H11K 109.5
C118 C119 H11L 109.5
H11K C119 H11L 109.5
C118 C119 H11M 109.5
H11K C119 H11M 109.5
H11L C119 H11M 109.5
C118 C120 H12I 109.5
C118 C120 H12J 109.5
H12I C120 H12J 109.5
C118 C120 H12K 109.5
H12I C120 H12K 109.5
H12J C120 H12K 109.5
C122 C121 P102 124.6(18)
C122 C121 H12L 106.2
P102 C121 H12L 106.2
C122 C121 H12M 106.2
P102 C121 H12M 106.2
H12L C121 H12M 106.4
C121 C122 C123 120(2)
C121 C122 C124 116(2)
C123 C122 C124 105(2)
C121 C122 H122 104.6
C123 C122 H122 104.6
C124 C122 H122 104.6
C122 C123 H12N 109.5
C122 C123 H12O 109.5
H12N C123 H12O 109.5
C122 C123 H12P 109.5
H12N C123 H12P 109.5
H12O C123 H12P 109.5
C122 C124 H12Q 109.5
C122 C124 H12R 109.5
H12Q C124 H12R 109.5
C122 C124 H12S 109.5
H12Q C124 H12S 109.5
H12R C124 H12S 109.5
P102 O102 Yb1 153.9(18)
O102 P102 C117 112.7(13)
O102 P102 C113 112.5(14)
C117 P102 C113 110.2(13)
O102 P102 C121 107.9(13)
C117 P102 C121 107.3(12)
C113 P102 C121 105.9(12)
C2 C1 P1 115.2(16)
C2 C1 H1A 108.5
P1 C1 H1A 108.5
C2 C1 H1B 108.5
P1 C1 H1B 108.5
H1A C1 H1B 107.5
C4 C2 C1 116(2)
C4 C2 C3 109(2)
C1 C2 C3 116(2)
C4 C2 H2 105.1
C1 C2 H2 105.1
C3 C2 H2 105.1
C2 C3 H3A 109.5
C2 C3 H3B 109.5
H3A C3 H3B 109.5
C2 C3 H3C 109.5
H3A C3 H3C 109.5
H3B C3 H3C 109.5
C2 C4 H4A 109.5
C2 C4 H4B 109.5
H4A C4 H4B 109.5
C2 C4 H4C 109.5
H4A C4 H4C 109.5
H4B C4 H4C 109.5
C6 C5 P1 120.4(15)
C6 C5 H5A 107.2
P1 C5 H5A 107.2
C6 C5 H5B 107.2
P1 C5 H5B 107.2
H5A C5 H5B 106.8
C8 C6 C7 101.5(18)
C8 C6 C5 108.2(19)
C7 C6 C5 111(2)
C8 C6 H6 112.0
C7 C6 H6 112.0
C5 C6 H6 112.0
C6 C7 H7A 109.5
C6 C7 H7B 109.5
H7A C7 H7B 109.5
C6 C7 H7C 109.5
H7A C7 H7C 109.5
H7B C7 H7C 109.5
C6 C8 H8A 109.5
C6 C8 H8B 109.5
H8A C8 H8B 109.5
C6 C8 H8C 109.5
H8A C8 H8C 109.5
H8B C8 H8C 109.5
C10 C9 P1 118.9(17)
C10 C9 H9A 107.6
P1 C9 H9A 107.6
C10 C9 H9B 107.6
P1 C9 H9B 107.6
H9A C9 H9B 107.0
C9 C10 C11 118(2)
C9 C10 C12 117(2)
C11 C10 C12 106(2)
C9 C10 H10 104.7
C11 C10 H10 104.7
C12 C10 H10 104.7
C10 C11 H11N 109.5
C10 C11 H11O 109.5
H11N C11 H11O 109.5
C10 C11 H11P 109.5
H11N C11 H11P 109.5
H11O C11 H11P 109.5
C10 C12 H12T 109.5
C10 C12 H12U 109.5
H12T C12 H12U 109.5
C10 C12 H12V 109.5
H12T C12 H12V 109.5
H12U C12 H12V 109.5
P1 O1 Yb1 165.0(19)
O1 P1 C5 115.7(13)
O1 P1 C1 112.9(13)
C5 P1 C1 109.1(12)
O1 P1 C9 105.6(12)
C5 P1 C9 109.5(12)
C1 P1 C9 103.2(12)
C102 C101 P101 117.8(19)
C102 C101 H10A 107.8
P101 C101 H10A 107.8
C102 C101 H10B 107.8
P101 C101 H10B 107.8
H10A C101 H10B 107.2
C104 C102 C101 114(3)
C104 C102 C103 108(2)
C101 C102 C103 112(2)
C104 C102 H102 107.5
C101 C102 H102 107.5
C103 C102 H102 107.5
C102 C103 H10C 109.5
C102 C103 H10D 109.5
H10C C103 H10D 109.5
C102 C103 H10E 109.5
H10C C103 H10E 109.5
H10D C103 H10E 109.5
C102 C104 H10F 109.5
C102 C104 H10G 109.5
H10F C104 H10G 109.5
C102 C104 H10H 109.5
H10F C104 H10H 109.5
H10G C104 H10H 109.5
C106 C105 P101 116.5(17)
C106 C105 H10I 108.2
P101 C105 H10I 108.2
C106 C105 H10J 108.2
P101 C105 H10J 108.2
H10I C105 H10J 107.3
C108 C106 C107 104(2)
C108 C106 C105 111(2)
C107 C106 C105 113(2)
C108 C106 H106 109.8
C107 C106 H106 109.8
C105 C106 H106 109.8
C106 C107 H10K 109.5
C106 C107 H10L 109.5
H10K C107 H10L 109.5
C106 C107 H10M 109.5
H10K C107 H10M 109.5
H10L C107 H10M 109.5
C106 C108 H10N 109.5
C106 C108 H10O 109.5
H10N C108 H10O 109.5
C106 C108 H10P 109.5
H10N C108 H10P 109.5
H10O C108 H10P 109.5
C110 C109 P101 121(2)
C110 C109 H10Q 107.1
P101 C109 H10Q 107.1
C110 C109 H10R 107.1
P101 C109 H10R 107.1
H10Q C109 H10R 106.8
C109 C110 C111 115(2)
C109 C110 C112 115(3)
C111 C110 C112 105(2)
C109 C110 H110 107.3
C111 C110 H110 107.3
C112 C110 H110 107.3
C110 C111 H11Q 109.5
C110 C111 H11R 109.5
H11Q C111 H11R 109.5
C110 C111 H11S 109.5
H11Q C111 H11S 109.5
H11R C111 H11S 109.5
C110 C112 H11T 109.5
C110 C112 H11U 109.5
H11T C112 H11U 109.5
C110 C112 H11V 109.5
H11T C112 H11V 109.5
H11U C112 H11V 109.5
P101 O101 Yb1 153(3)
O101 P101 C105 110.6(16)
O101 P101 C101 113.2(16)
C105 P101 C101 110.8(14)
O101 P101 C109 106.6(15)
C105 P101 C109 108.5(14)
C101 P101 C109 106.9(14)
O13 N11 O11 123.6(16)
O13 N11 O12 119.2(17)
O11 N11 O12 117.3(13)
O13 N11 Yb1 174.8(14)
O11 N11 Yb1 61.4(8)
O12 N11 Yb1 55.9(7)
N11 O11 Yb1 92.9(9)
N11 O12 Yb1 98.1(9)
O21 N21 O23 123.4(14)
O21 N21 O22 117.1(14)
O23 N21 O22 119.4(14)
O21 N21 Yb1 56.4(8)
O23 N21 Yb1 176.8(12)
O22 N21 Yb1 60.9(8)
N21 O21 Yb1 98.2(9)
N21 O22 Yb1 92.6(9)
O33 N31 O32 123.0(15)
O33 N31 O31 123.5(15)
O32 N31 O31 113.5(13)
O33 N31 Yb1 176.6(12)
O32 N31 Yb1 59.2(7)
O31 N31 Yb1 54.3(7)
N31 O31 Yb1 98.9(9)
N31 O32 Yb1 94.9(9)

loop_
_geom_bond_atom_site_label_1
_geom_bond_atom_site_label_2
_geom_bond_distance
Yb1 O102 2.22(2)
Yb1 O1 2.216(16)
Yb1 O101 2.25(2)
Yb1 O3 2.264(9)
Yb1 O2 2.29(2)
Yb1 O31 2.352(12)
Yb1 O21 2.396(11)
Yb1 O12 2.403(10)
Yb1 O32 2.466(11)
Yb1 O22 2.490(11)
Yb1 O11 2.525(11)
Yb1 N21 2.846(15)
C25 C26 1.529(17)
C25 P3 1.759(13)
C25 H25A 0.9900
C25 H25B 0.9900
C26 C28 1.48(2)
C26 C27 1.59(2)
C26 H26 1.0000
C27 H27A 0.9800
C27 H27B 0.9800
C27 H27C 0.9800
C28 H28A 0.9800
C28 H28B 0.9800
C28 H28C 0.9800
C29 C30 1.567(17)
C29 P3 1.756(12)
C29 H29A 0.9900
C29 H29B 0.9900
C30 C32 1.496(17)
C30 C31 1.563(18)
C30 H30 1.0000
C31 H31A 0.9800
C31 H31B 0.9800
C31 H31C 0.9800
C32 H32A 0.9800
C32 H32B 0.9800
C32 H32C 0.9800
C33 C34 1.46(2)
C33 P3 1.828(14)
C33 H33A 0.9900
C33 H33B 0.9900
C34 C35 1.49(2)
C34 C36 1.55(2)
C34 H34 1.0000
C35 H35A 0.9800
C35 H35B 0.9800
C35 H35C 0.9800
C36 H36A 0.9800
C36 H36B 0.9800
C36 H36C 0.9800
O3 P3 1.524(9)
C13 C14 1.53(2)
C13 P2 1.756(17)
C13 H13A 0.9900
C13 H13B 0.9900
C14 C16 1.48(2)
C14 C15 1.55(2)
C14 H14 1.0000
C15 H15A 0.9800
C15 H15B 0.9800
C15 H15C 0.9800
C16 H16A 0.9800
C16 H16B 0.9800
C16 H16C 0.9800
C17 C18 1.58(2)
C17 P2 1.751(17)
C17 H17A 0.9900
C17 H17B 0.9900
C18 C20 1.48(2)
C18 C19 1.56(2)
C18 H18 1.0000
C19 H19A 0.9800
C19 H19B 0.9800
C19 H19C 0.9800
C20 H20A 0.9800
C20 H20B 0.9800
C20 H20C 0.9800
C21 C22 1.44(2)
C21 P2 1.854(18)
C21 H21A 0.9900
C21 H21B 0.9900
C22 C23 1.49(2)
C22 C24 1.54(2)
C22 H22 1.0000
C23 H23A 0.9800
C23 H23B 0.9800
C23 H23C 0.9800
C24 H24A 0.9800
C24 H24B 0.9800
C24 H24C 0.9800
O2 P2 1.519(13)
C113 C114 1.53(2)
C113 P102 1.771(17)
C113 H11A 0.9900
C113 H11B 0.9900
C114 C116 1.49(2)
C114 C115 1.56(2)
C114 H114 1.0000
C115 H11C 0.9800
C115 H11D 0.9800
C115 H11E 0.9800
C116 H11F 0.9800
C116 H11G 0.9800
C116 H11H 0.9800
C117 C118 1.57(2)
C117 P102 1.741(16)
C117 H11I 0.9900
C117 H11J 0.9900
C118 C120 1.47(2)
C118 C119 1.55(2)
C118 H118 1.0000
C119 H11K 0.9800
C119 H11L 0.9800
C119 H11M 0.9800
C120 H12I 0.9800
C120 H12J 0.9800
C120 H12K 0.9800
C121 C122 1.43(2)
C121 P102 1.844(17)
C121 H12L 0.9900
C121 H12M 0.9900
C122 C123 1.48(2)
C122 C124 1.55(2)
C122 H122 1.0000
C123 H12N 0.9800
C123 H12O 0.9800
C123 H12P 0.9800
C124 H12Q 0.9800
C124 H12R 0.9800
C124 H12S 0.9800
O102 P102 1.513(13)
C1 C2 1.53(2)
C1 P1 1.784(16)
C1 H1A 0.9900
C1 H1B 0.9900
C2 C4 1.47(2)
C2 C3 1.56(2)
C2 H2 1.0000
C3 H3A 0.9800
C3 H3B 0.9800
C3 H3C 0.9800
C4 H4A 0.9800
C4 H4B 0.9800
C4 H4C 0.9800
C5 C6 1.58(2)
C5 P1 1.735(16)
C5 H5A 0.9900
C5 H5B 0.9900
C6 C8 1.50(2)
C6 C7 1.56(2)
C6 H6 1.0000
C7 H7A 0.9800
C7 H7B 0.9800
C7 H7C 0.9800
C8 H8A 0.9800
C8 H8B 0.9800
C8 H8C 0.9800
C9 C10 1.44(2)
C9 P1 1.872(17)
C9 H9A 0.9900
C9 H9B 0.9900
C10 C11 1.48(2)
C10 C12 1.54(2)
C10 H10 1.0000
C11 H11N 0.9800
C11 H11O 0.9800
C11 H11P 0.9800
C12 H12T 0.9800
C12 H12U 0.9800
C12 H12V 0.9800
O1 P1 1.469(13)
C101 C102 1.54(2)
C101 P101 1.764(17)
C101 H10A 0.9900
C101 H10B 0.9900
C102 C104 1.48(2)
C102 C103 1.56(2)
C102 H102 1.0000
C103 H10C 0.9800
C103 H10D 0.9800
C103 H10E 0.9800
C104 H10F 0.9800
C104 H10G 0.9800
C104 H10H 0.9800
C105 C106 1.58(2)
C105 P101 1.751(17)
C105 H10I 0.9900
C105 H10J 0.9900
C106 C108 1.49(2)
C106 C107 1.56(2)
C106 H106 1.0000
C107 H10K 0.9800
C107 H10L 0.9800
C107 H10M 0.9800
C108 H10N 0.9800
C108 H10O 0.9800
C108 H10P 0.9800
C109 C110 1.44(2)
C109 P101 1.855(18)
C109 H10Q 0.9900
C109 H10R 0.9900
C110 C111 1.49(2)
C110 C112 1.54(3)
C110 H110 1.0000
C111 H11Q 0.9800
C111 H11R 0.9800
C111 H11S 0.9800
C112 H11T 0.9800
C112 H11U 0.9800
C112 H11V 0.9800
O101 P101 1.489(14)
N11 O13 1.240(16)
N11 O11 1.249(19)
N11 O12 1.270(18)
N21 O21 1.233(16)
N21 O23 1.260(17)
N21 O22 1.273(16)
N31 O33 1.239(16)
N31 O32 1.255(16)
N31 O31 1.304(17)
